data_7008072
loop_
_publ_author_name
'Baber, R. Angharad'
'Orpen, A. Guy'
'Pringle, Paul G.'
'Wilkinson, Matthew J.'
'Wingad, Richard L.'

_publ_section_title
;
 Special effects of ortho-isopropylphenyl groups. Diastereoisomerism in
 platinum(II) and palladium(II) complexes of helically chiral PAr3
 ligands.
;
_journal_issue 4
_journal_name_full 'Dalton transactions (Cambridge, England : 2003)'
_journal_page_first 659
_journal_page_last 667
_journal_paper_doi 10.1039/b416525j
_journal_year 2005
_chemical_formula_moiety 'C48 H54 Cl2 O6 P2 Pd, 4(C H2 Cl2)'
_chemical_formula_sum 'C52 H62 Cl10 O6 P2 Pd'
_chemical_formula_weight 1305.86
_chemical_name_systematic
;
?
;
_space_group_IT_number 2
_symmetry_cell_setting triclinic
_symmetry_space_group_name_Hall '-P 1'
_symmetry_space_group_name_H-M 'P -1'
_atom_sites_solution_hydrogens geom
_atom_sites_solution_primary direct
_atom_sites_solution_secondary difmap
_audit_creation_method SHELXL-97
_cell_angle_alpha 63.49(3)
_cell_angle_beta 77.64(3)
_cell_angle_gamma 89.59(3)
_cell_formula_units_Z 1
_cell_length_a 11.035(2)
_cell_length_b 12.020(2)
_cell_length_c 12.441(3)
_cell_measurement_reflns_used 3450
_cell_measurement_temperature 100(2)
_cell_measurement_theta_max 25.79
_cell_measurement_theta_min 2.34
_cell_volume 1435.1(7)
_computing_cell_refinement 'Bruker APEX'
_computing_data_collection 'Bruker APEX'
_computing_data_reduction 'Bruker SAINT'
_computing_molecular_graphics 'Bruker SHELXTL'
_computing_publication_material 'Bruker SHELXTL'
_computing_structure_refinement 'SHELXL-97 (Sheldrick, 1997)'
_computing_structure_solution 'SHELXS-97 (Sheldrick, 1990)'
_diffrn_ambient_temperature 100(2)
_diffrn_detector_area_resol_mean 8.5
_diffrn_measured_fraction_theta_full 0.995
_diffrn_measured_fraction_theta_max 0.995
_diffrn_measurement_device_type 'CCD area detector'
_diffrn_measurement_method '\w scans'
_diffrn_radiation_monochromator graphite
_diffrn_radiation_source 'fine-focus sealed tube'
_diffrn_radiation_type MoK\a
_diffrn_radiation_wavelength 0.71073
_diffrn_reflns_av_R_equivalents 0.0494
_diffrn_reflns_av_sigmaI/netI 0.0700
_diffrn_reflns_limit_h_max 14
_diffrn_reflns_limit_h_min -13
_diffrn_reflns_limit_k_max 15
_diffrn_reflns_limit_k_min -15
_diffrn_reflns_limit_l_max 16
_diffrn_reflns_limit_l_min -16
_diffrn_reflns_number 16217
_diffrn_reflns_theta_full 27.48
_diffrn_reflns_theta_max 27.48
_diffrn_reflns_theta_min 1.88
_exptl_absorpt_coefficient_mu 0.891
_exptl_absorpt_correction_T_max 0.834
_exptl_absorpt_correction_T_min 0.830
_exptl_absorpt_correction_type multi-scan
_exptl_absorpt_process_details 'SADABS (Sheldrick, 1996)'
_exptl_crystal_colour yellow
_exptl_crystal_density_diffrn 1.511
_exptl_crystal_density_method 'not measured'
_exptl_crystal_description block
_exptl_crystal_F_000 668
_exptl_crystal_size_max 0.2
_exptl_crystal_size_mid 0.2
_exptl_crystal_size_min 0.2
_refine_diff_density_max 1.364
_refine_diff_density_min -1.119
_refine_diff_density_rms 0.128
_refine_ls_extinction_method none
_refine_ls_goodness_of_fit_ref 1.109
_refine_ls_hydrogen_treatment mixed
_refine_ls_matrix_type full
_refine_ls_number_parameters 328
_refine_ls_number_reflns 6547
_refine_ls_number_restraints 0
_refine_ls_restrained_S_all 1.109
_refine_ls_R_factor_all 0.0718
_refine_ls_R_factor_gt 0.0582
_refine_ls_shift/su_max 0.000
_refine_ls_shift/su_mean 0.000
_refine_ls_structure_factor_coef Fsqd
_refine_ls_weighting_details 'calc w=1/[\s^2^(Fo^2^)+(0.0482P)^2^+3.8525P] where P=(Fo^2^+2Fc^2^)/3'
_refine_ls_weighting_scheme calc
_refine_ls_wR_factor_gt 0.1328
_refine_ls_wR_factor_ref 0.1383
_reflns_number_gt 5511
_reflns_number_total 6547
_reflns_threshold_expression >2sigma(I)
_cod_data_source_file b416525j.txt
_cod_data_source_block 3b.4CH2Cl2(taliesins)
_cod_original_cell_volume 1435.2(5)
_cod_database_code 7008072

loop_
_symmetry_equiv_pos_as_xyz
'x, y, z'
'-x, -y, -z'

loop_
_atom_site_label
_atom_site_type_symbol
_atom_site_fract_x
_atom_site_fract_y
_atom_site_fract_z
_atom_site_U_iso_or_equiv
_atom_site_adp_type
_atom_site_occupancy
_atom_site_symmetry_multiplicity
_atom_site_calc_flag
_atom_site_refinement_flags
_atom_site_disorder_assembly
_atom_site_disorder_group
Pd1 Pd 1.0000 1.0000 0.5000 0.01039(12) Uani 1 2 d S . .
Cl1 Cl 0.83714(9) 0.93875(9) 0.67221(9) 0.0165(2) Uani 1 1 d . . .
P1 P 0.96623(10) 0.81709(9) 0.48030(10) 0.0124(2) Uani 1 1 d . . .
Cl2 Cl 0.59685(11) 0.10639(11) 0.27200(11) 0.0284(3) Uani 1 1 d . . .
Cl5 Cl -0.00424(12) 0.35762(13) -0.01745(13) 0.0351(3) Uani 1 1 d . . .
Cl4 Cl 0.26467(12) 0.41531(14) -0.06407(13) 0.0388(3) Uani 1 1 d . . .
Cl3 Cl 0.50019(14) -0.01887(14) 0.14938(14) 0.0437(4) Uani 1 1 d . . .
O3 O 0.8041(3) 0.9254(3) 0.0171(3) 0.0198(6) Uani 1 1 d . . .
C18 C 0.9208(4) 0.9695(4) 0.2521(4) 0.0138(8) Uani 1 1 d . . .
H18 H 0.9482 1.0341 0.2682 0.017 Uiso 1 1 calc R . .
O2 O 1.4780(3) 0.6485(3) 0.4355(3) 0.0231(7) Uani 1 1 d . . .
C17 C 0.9220(4) 0.8454(4) 0.3380(4) 0.0128(8) Uani 1 1 d . . .
C22 C 0.8803(4) 0.7481(4) 0.3147(4) 0.0145(8) Uani 1 1 d . . .
C11 C 1.2865(4) 0.6899(4) 0.3606(4) 0.0173(8) Uani 1 1 d . . .
H11 H 1.3201 0.6751 0.2917 0.021 Uiso 1 1 calc R . .
C1 C 0.8440(4) 0.7021(4) 0.6025(4) 0.0131(8) Uani 1 1 d . . .
C7 C 0.6758(4) 0.8419(4) 0.5150(4) 0.0177(9) Uani 1 1 d . . .
H7A H 0.6778 0.8314 0.4409 0.026 Uiso 1 1 calc R . .
H7B H 0.7320 0.9155 0.4932 0.026 Uiso 1 1 calc R . .
H7C H 0.5907 0.8533 0.5490 0.026 Uiso 1 1 calc R . .
C10 C 1.1668(4) 0.7245(4) 0.3781(4) 0.0167(8) Uani 1 1 d . . .
H10 H 1.1196 0.7346 0.3194 0.020 Uiso 1 1 calc R . .
C6 C 0.7173(4) 0.7275(4) 0.6100(4) 0.0157(8) Uani 1 1 d . . .
C12 C 1.3574(4) 0.6768(4) 0.4449(4) 0.0168(8) Uani 1 1 d . . .
C19 C 0.8812(4) 1.0019(4) 0.1447(4) 0.0153(8) Uani 1 1 d . . .
H19 H 0.8801 1.0872 0.0887 0.018 Uiso 1 1 calc R . .
C2 C 0.8732(4) 0.5907(4) 0.6929(4) 0.0163(8) Uani 1 1 d . . .
H2 H 0.9578 0.5735 0.6875 0.020 Uiso 1 1 calc R . .
C13 C 1.3042(4) 0.6942(4) 0.5476(4) 0.0176(9) Uani 1 1 d . . .
H13 H 1.3517 0.6826 0.6065 0.021 Uiso 1 1 calc R . .
C20 C 0.8430(4) 0.9070(4) 0.1200(4) 0.0162(8) Uani 1 1 d . . .
C23 C 0.8717(4) 0.6107(4) 0.4019(4) 0.0196(9) Uani 1 1 d . . .
H23A H 0.7962 0.5874 0.4685 0.029 Uiso 1 1 calc R . .
H23B H 0.9452 0.5930 0.4371 0.029 Uiso 1 1 calc R . .
H23C H 0.8682 0.5622 0.3566 0.029 Uiso 1 1 calc R . .
C9 C 1.1132(4) 0.7450(3) 0.4787(4) 0.0138(8) Uani 1 1 d . . .
C21 C 0.8427(4) 0.7820(4) 0.2058(4) 0.0152(8) Uani 1 1 d . . .
H21 H 0.8158 0.7180 0.1886 0.018 Uiso 1 1 calc R . .
O1 O 0.5590(3) 0.4562(3) 0.8876(3) 0.0264(7) Uani 1 1 d . . .
C3 C 0.7814(4) 0.5048(4) 0.7901(4) 0.0194(9) Uani 1 1 d . . .
H3 H 0.8030 0.4294 0.8499 0.023 Uiso 1 1 calc R . .
C5 C 0.6279(4) 0.6419(4) 0.7075(4) 0.0182(9) Uani 1 1 d . . .
H5 H 0.5430 0.6585 0.7136 0.022 Uiso 1 1 calc R . .
C14 C 1.1835(4) 0.7283(4) 0.5667(4) 0.0163(8) Uani 1 1 d . . .
C4 C 0.6577(4) 0.5302(4) 0.7988(4) 0.0199(9) Uani 1 1 d . . .
C24 C 0.8023(4) 1.0518(4) -0.0731(4) 0.0208(9) Uani 1 1 d . . .
H24A H 0.7425 1.0933 -0.0365 0.031 Uiso 1 1 calc R . .
H24B H 0.7775 1.0521 -0.1442 0.031 Uiso 1 1 calc R . .
H24C H 0.8856 1.0964 -0.1001 0.031 Uiso 1 1 calc R . .
C16 C 1.5318(4) 0.6211(5) 0.3355(5) 0.0259(10) Uani 1 1 d . . .
H16A H 1.4805 0.5518 0.3407 0.039 Uiso 1 1 calc R . .
H16B H 1.6163 0.5975 0.3408 0.039 Uiso 1 1 calc R . .
H16C H 1.5353 0.6951 0.2567 0.039 Uiso 1 1 calc R . .
C26 C 0.1313(5) 0.3188(5) 0.0418(5) 0.0272(10) Uani 1 1 d . . .
H26A H 0.1189 0.3270 0.1190 0.033 Uiso 1 1 calc R . .
H26B H 0.1439 0.2307 0.0620 0.033 Uiso 1 1 calc R . .
C8 C 0.5833(5) 0.3460(4) 0.9886(5) 0.0297(11) Uani 1 1 d . . .
H8A H 0.6181 0.2872 0.9583 0.044 Uiso 1 1 calc R . .
H8B H 0.5053 0.3068 1.0512 0.044 Uiso 1 1 calc R . .
H8C H 0.6431 0.3689 1.0252 0.044 Uiso 1 1 calc R . .
C25 C 0.4820(5) -0.0042(5) 0.2852(5) 0.0345(12) Uani 1 1 d . . .
H25A H 0.4874 -0.0864 0.3541 0.041 Uiso 1 1 calc R . .
H25B H 0.3983 0.0219 0.3051 0.041 Uiso 1 1 calc R . .
C15 C 1.1358(4) 0.7490(4) 0.6779(4) 0.0216(9) Uani 1 1 d . . .
H15A H 1.1518 0.6785 0.7513 0.032 Uiso 1 1 calc R . .
H15B H 1.0459 0.7559 0.6890 0.032 Uiso 1 1 calc R . .
H15C H 1.1785 0.8263 0.6660 0.032 Uiso 1 1 calc R . .

loop_
_atom_site_aniso_label
_atom_site_aniso_U_11
_atom_site_aniso_U_22
_atom_site_aniso_U_33
_atom_site_aniso_U_23
_atom_site_aniso_U_13
_atom_site_aniso_U_12
Pd1 0.0096(2) 0.0104(2) 0.0133(2) -0.00622(17) -0.00519(16) 0.00163(15)
Cl1 0.0132(5) 0.0194(5) 0.0183(5) -0.0103(4) -0.0027(4) -0.0005(4)
P1 0.0111(5) 0.0126(5) 0.0151(5) -0.0068(4) -0.0052(4) 0.0016(4)
Cl2 0.0237(6) 0.0265(6) 0.0340(7) -0.0123(5) -0.0082(5) 0.0043(5)
Cl5 0.0261(6) 0.0416(7) 0.0485(8) -0.0285(6) -0.0123(6) 0.0064(5)
Cl4 0.0275(7) 0.0506(8) 0.0440(8) -0.0314(7) 0.0027(6) -0.0120(6)
Cl3 0.0390(8) 0.0512(8) 0.0377(8) -0.0212(7) 0.0005(6) -0.0156(6)
O3 0.0224(17) 0.0221(16) 0.0176(15) -0.0089(13) -0.0105(13) 0.0025(13)
C18 0.0102(19) 0.0151(19) 0.018(2) -0.0087(16) -0.0035(16) 0.0004(15)
O2 0.0132(15) 0.0292(17) 0.0313(18) -0.0161(15) -0.0085(13) 0.0059(13)
C17 0.0115(19) 0.0140(19) 0.016(2) -0.0085(16) -0.0066(16) 0.0036(15)
C22 0.0075(19) 0.0155(19) 0.020(2) -0.0074(16) -0.0038(16) 0.0004(15)
C11 0.015(2) 0.019(2) 0.019(2) -0.0092(17) -0.0030(17) 0.0007(16)
C1 0.0122(19) 0.0129(18) 0.0145(19) -0.0053(16) -0.0057(15) -0.0009(15)
C7 0.013(2) 0.022(2) 0.016(2) -0.0051(17) -0.0056(16) 0.0023(16)
C10 0.015(2) 0.0156(19) 0.018(2) -0.0059(17) -0.0064(17) 0.0010(15)
C6 0.019(2) 0.0119(19) 0.018(2) -0.0076(16) -0.0079(17) 0.0015(16)
C12 0.012(2) 0.0148(19) 0.023(2) -0.0074(17) -0.0060(17) 0.0012(15)
C19 0.016(2) 0.0105(18) 0.017(2) -0.0041(16) -0.0045(16) 0.0015(15)
C2 0.017(2) 0.0110(18) 0.024(2) -0.0090(17) -0.0073(17) 0.0003(15)
C13 0.014(2) 0.018(2) 0.025(2) -0.0097(18) -0.0110(17) 0.0012(16)
C20 0.010(2) 0.023(2) 0.016(2) -0.0096(17) -0.0040(16) 0.0028(16)
C23 0.023(2) 0.015(2) 0.022(2) -0.0075(18) -0.0101(18) -0.0001(17)
C9 0.014(2) 0.0091(18) 0.017(2) -0.0040(15) -0.0061(16) -0.0010(14)
C21 0.013(2) 0.017(2) 0.019(2) -0.0115(17) -0.0044(16) -0.0017(15)
O1 0.0174(17) 0.0259(17) 0.0245(17) -0.0026(14) -0.0020(13) -0.0042(13)
C3 0.021(2) 0.014(2) 0.021(2) -0.0055(17) -0.0062(18) 0.0016(16)
C5 0.013(2) 0.020(2) 0.023(2) -0.0107(18) -0.0071(17) 0.0030(16)
C14 0.017(2) 0.0120(19) 0.021(2) -0.0069(16) -0.0082(17) 0.0006(15)
C4 0.019(2) 0.019(2) 0.019(2) -0.0079(18) -0.0033(17) -0.0035(17)
C24 0.018(2) 0.022(2) 0.019(2) -0.0042(18) -0.0081(17) 0.0040(17)
C16 0.016(2) 0.029(2) 0.035(3) -0.017(2) -0.004(2) 0.0050(18)
C26 0.027(3) 0.030(3) 0.025(3) -0.013(2) -0.008(2) 0.000(2)
C8 0.032(3) 0.020(2) 0.025(3) -0.0017(19) -0.003(2) -0.006(2)
C25 0.016(2) 0.052(3) 0.030(3) -0.014(2) -0.005(2) -0.006(2)
C15 0.021(2) 0.026(2) 0.028(2) -0.017(2) -0.0141(19) 0.0106(18)

loop_
_atom_type_symbol
_atom_type_description
_atom_type_scat_dispersion_real
_atom_type_scat_dispersion_imag
_atom_type_scat_source
C C 0.0033 0.0016 'International Tables Vol C Tables 4.2.6.8 and 6.1.1.4'
H H 0.0000 0.0000 'International Tables Vol C Tables 4.2.6.8 and 6.1.1.4'
O O 0.0106 0.0060 'International Tables Vol C Tables 4.2.6.8 and 6.1.1.4'
P P 0.1023 0.0942 'International Tables Vol C Tables 4.2.6.8 and 6.1.1.4'
Cl Cl 0.1484 0.1585 'International Tables Vol C Tables 4.2.6.8 and 6.1.1.4'
Pd Pd -0.9988 1.0072 'International Tables Vol C Tables 4.2.6.8 and 6.1.1.4'

loop_
_geom_angle_atom_site_label_1
_geom_angle_atom_site_label_2
_geom_angle_atom_site_label_3
_geom_angle
_geom_angle_site_symmetry_1
_geom_angle_site_symmetry_3
_geom_angle_publ_flag
Cl1 Pd1 Cl1 180.000(1) . 2_776 ?
Cl1 Pd1 P1 93.21(5) . . ?
Cl1 Pd1 P1 86.79(5) 2_776 . ?
Cl1 Pd1 P1 86.79(5) . 2_776 ?
Cl1 Pd1 P1 93.21(5) 2_776 2_776 ?
P1 Pd1 P1 180.00(5) . 2_776 ?
C1 P1 C17 104.41(19) . . ?
C1 P1 C9 108.73(18) . . ?
C17 P1 C9 106.94(19) . . ?
C1 P1 Pd1 114.81(14) . . ?
C17 P1 Pd1 113.93(13) . . ?
C9 P1 Pd1 107.66(13) . . ?
C20 O3 C24 117.7(3) . . ?
C19 C18 C17 122.5(4) . . ?
C19 C18 H18 118.8 . . ?
C17 C18 H18 118.8 . . ?
C12 O2 C16 116.7(3) . . ?
C18 C17 C22 119.0(4) . . ?
C18 C17 P1 117.5(3) . . ?
C22 C17 P1 123.4(3) . . ?
C21 C22 C17 117.9(4) . . ?
C21 C22 C23 117.7(4) . . ?
C17 C22 C23 124.4(4) . . ?
C10 C11 C12 119.4(4) . . ?
C10 C11 H11 120.3 . . ?
C12 C11 H11 120.3 . . ?
C2 C1 C6 119.2(4) . . ?
C2 C1 P1 120.9(3) . . ?
C6 C1 P1 119.8(3) . . ?
C6 C7 H7A 109.5 . . ?
C6 C7 H7B 109.5 . . ?
H7A C7 H7B 109.5 . . ?
C6 C7 H7C 109.5 . . ?
H7A C7 H7C 109.5 . . ?
H7B C7 H7C 109.5 . . ?
C11 C10 C9 122.3(4) . . ?
C11 C10 H10 118.9 . . ?
C9 C10 H10 118.9 . . ?
C5 C6 C1 118.3(4) . . ?
C5 C6 C7 118.4(4) . . ?
C1 C6 C7 123.3(4) . . ?
O2 C12 C13 115.7(4) . . ?
O2 C12 C11 125.2(4) . . ?
C13 C12 C11 119.1(4) . . ?
C18 C19 C20 118.8(4) . . ?
C18 C19 H19 120.6 . . ?
C20 C19 H19 120.6 . . ?
C3 C2 C1 121.6(4) . . ?
C3 C2 H2 119.2 . . ?
C1 C2 H2 119.2 . . ?
C12 C13 C14 122.1(4) . . ?
C12 C13 H13 119.0 . . ?
C14 C13 H13 119.0 . . ?
O3 C20 C19 125.0(4) . . ?
O3 C20 C21 115.7(4) . . ?
C19 C20 C21 119.3(4) . . ?
C22 C23 H23A 109.5 . . ?
C22 C23 H23B 109.5 . . ?
H23A C23 H23B 109.5 . . ?
C22 C23 H23C 109.5 . . ?
H23A C23 H23C 109.5 . . ?
H23B C23 H23C 109.5 . . ?
C10 C9 C14 118.6(4) . . ?
C10 C9 P1 119.1(3) . . ?
C14 C9 P1 121.5(3) . . ?
C22 C21 C20 122.6(4) . . ?
C22 C21 H21 118.7 . . ?
C20 C21 H21 118.7 . . ?
C4 O1 C8 117.7(4) . . ?
C4 C3 C2 119.3(4) . . ?
C4 C3 H3 120.3 . . ?
C2 C3 H3 120.3 . . ?
C6 C5 C4 122.3(4) . . ?
C6 C5 H5 118.8 . . ?
C4 C5 H5 118.8 . . ?
C13 C14 C9 118.6(4) . . ?
C13 C14 C15 118.2(4) . . ?
C9 C14 C15 123.2(4) . . ?
O1 C4 C3 126.0(4) . . ?
O1 C4 C5 114.8(4) . . ?
C3 C4 C5 119.2(4) . . ?
O3 C24 H24A 109.5 . . ?
O3 C24 H24B 109.5 . . ?
H24A C24 H24B 109.5 . . ?
O3 C24 H24C 109.5 . . ?
H24A C24 H24C 109.5 . . ?
H24B C24 H24C 109.5 . . ?
O2 C16 H16A 109.5 . . ?
O2 C16 H16B 109.5 . . ?
H16A C16 H16B 109.5 . . ?
O2 C16 H16C 109.5 . . ?
H16A C16 H16C 109.5 . . ?
H16B C16 H16C 109.5 . . ?
Cl4 C26 Cl5 112.0(3) . . ?
Cl4 C26 H26A 109.2 . . ?
Cl5 C26 H26A 109.2 . . ?
Cl4 C26 H26B 109.2 . . ?
Cl5 C26 H26B 109.2 . . ?
H26A C26 H26B 107.9 . . ?
O1 C8 H8A 109.5 . . ?
O1 C8 H8B 109.5 . . ?
H8A C8 H8B 109.5 . . ?
O1 C8 H8C 109.5 . . ?
H8A C8 H8C 109.5 . . ?
H8B C8 H8C 109.5 . . ?
Cl3 C25 Cl2 112.0(3) . . ?
Cl3 C25 H25A 109.2 . . ?
Cl2 C25 H25A 109.2 . . ?
Cl3 C25 H25B 109.2 . . ?
Cl2 C25 H25B 109.2 . . ?
H25A C25 H25B 107.9 . . ?
C14 C15 H15A 109.5 . . ?
C14 C15 H15B 109.5 . . ?
H15A C15 H15B 109.5 . . ?
C14 C15 H15C 109.5 . . ?
H15A C15 H15C 109.5 . . ?
H15B C15 H15C 109.5 . . ?

loop_
_geom_bond_atom_site_label_1
_geom_bond_atom_site_label_2
_geom_bond_distance
_geom_bond_site_symmetry_2
_geom_bond_publ_flag
Pd1 Cl1 2.3076(14) . ?
Pd1 Cl1 2.3076(14) 2_776 ?
Pd1 P1 2.3589(11) . ?
Pd1 P1 2.3589(11) 2_776 ?
P1 C1 1.821(4) . ?
P1 C17 1.822(4) . ?
P1 C9 1.834(4) . ?
Cl2 C25 1.771(5) . ?
Cl5 C26 1.775(5) . ?
Cl4 C26 1.754(5) . ?
Cl3 C25 1.746(6) . ?
O3 C20 1.360(5) . ?
O3 C24 1.434(5) . ?
C18 C19 1.383(6) . ?
C18 C17 1.397(5) . ?
C18 H18 0.9500 . ?
O2 C12 1.365(5) . ?
O2 C16 1.434(6) . ?
C17 C22 1.424(5) . ?
C22 C21 1.385(6) . ?
C22 C23 1.508(6) . ?
C11 C10 1.384(6) . ?
C11 C12 1.393(6) . ?
C11 H11 0.9500 . ?
C1 C2 1.402(6) . ?
C1 C6 1.420(6) . ?
C7 C6 1.507(5) . ?
C7 H7A 0.9800 . ?
C7 H7B 0.9800 . ?
C7 H7C 0.9800 . ?
C10 C9 1.390(6) . ?
C10 H10 0.9500 . ?
C6 C5 1.376(6) . ?
C12 C13 1.391(6) . ?
C19 C20 1.396(6) . ?
C19 H19 0.9500 . ?
C2 C3 1.390(6) . ?
C2 H2 0.9500 . ?
C13 C14 1.393(6) . ?
C13 H13 0.9500 . ?
C20 C21 1.401(6) . ?
C23 H23A 0.9800 . ?
C23 H23B 0.9800 . ?
C23 H23C 0.9800 . ?
C9 C14 1.416(6) . ?
C21 H21 0.9500 . ?
O1 C4 1.349(5) . ?
O1 C8 1.435(6) . ?
C3 C4 1.389(6) . ?
C3 H3 0.9500 . ?
C5 C4 1.412(6) . ?
C5 H5 0.9500 . ?
C14 C15 1.500(6) . ?
C24 H24A 0.9800 . ?
C24 H24B 0.9800 . ?
C24 H24C 0.9800 . ?
C16 H16A 0.9800 . ?
C16 H16B 0.9800 . ?
C16 H16C 0.9800 . ?
C26 H26A 0.9900 . ?
C26 H26B 0.9900 . ?
C8 H8A 0.9800 . ?
C8 H8B 0.9800 . ?
C8 H8C 0.9800 . ?
C25 H25A 0.9900 . ?
C25 H25B 0.9900 . ?
C15 H15A 0.9800 . ?
C15 H15B 0.9800 . ?
C15 H15C 0.9800 . ?

loop_
_geom_torsion_atom_site_label_1
_geom_torsion_atom_site_label_2
_geom_torsion_atom_site_label_3
_geom_torsion_atom_site_label_4
_geom_torsion
_geom_torsion_site_symmetry_1
_geom_torsion_site_symmetry_2
_geom_torsion_site_symmetry_3
_geom_torsion_site_symmetry_4
_geom_torsion_publ_flag
Cl1 Pd1 P1 C1 -3.89(15) . . . . ?
Cl1 Pd1 P1 C1 176.11(15) 2_776 . . . ?
P1 Pd1 P1 C1 -100(100) 2_776 . . . ?
Cl1 Pd1 P1 C17 116.45(15) . . . . ?
Cl1 Pd1 P1 C17 -63.55(15) 2_776 . . . ?
P1 Pd1 P1 C17 20(100) 2_776 . . . ?
Cl1 Pd1 P1 C9 -125.13(14) . . . . ?
Cl1 Pd1 P1 C9 54.87(14) 2_776 . . . ?
P1 Pd1 P1 C9 139(100) 2_776 . . . ?
C19 C18 C17 C22 -0.4(6) . . . . ?
C19 C18 C17 P1 -175.8(3) . . . . ?
C1 P1 C17 C18 130.3(3) . . . . ?
C9 P1 C17 C18 -114.5(3) . . . . ?
Pd1 P1 C17 C18 4.3(4) . . . . ?
C1 P1 C17 C22 -44.9(4) . . . . ?
C9 P1 C17 C22 70.3(4) . . . . ?
Pd1 P1 C17 C22 -170.9(3) . . . . ?
C18 C17 C22 C21 1.3(6) . . . . ?
P1 C17 C22 C21 176.5(3) . . . . ?
C18 C17 C22 C23 -177.3(4) . . . . ?
P1 C17 C22 C23 -2.2(6) . . . . ?
C17 P1 C1 C2 127.1(3) . . . . ?
C9 P1 C1 C2 13.2(4) . . . . ?
Pd1 P1 C1 C2 -107.4(3) . . . . ?
C17 P1 C1 C6 -55.7(4) . . . . ?
C9 P1 C1 C6 -169.5(3) . . . . ?
Pd1 P1 C1 C6 69.8(3) . . . . ?
C12 C11 C10 C9 -1.1(6) . . . . ?
C2 C1 C6 C5 0.9(6) . . . . ?
P1 C1 C6 C5 -176.4(3) . . . . ?
C2 C1 C6 C7 -177.5(4) . . . . ?
P1 C1 C6 C7 5.2(5) . . . . ?
C16 O2 C12 C13 175.5(4) . . . . ?
C16 O2 C12 C11 -5.0(6) . . . . ?
C10 C11 C12 O2 -177.0(4) . . . . ?
C10 C11 C12 C13 2.5(6) . . . . ?
C17 C18 C19 C20 -1.1(6) . . . . ?
C6 C1 C2 C3 -0.4(6) . . . . ?
P1 C1 C2 C3 176.9(3) . . . . ?
O2 C12 C13 C14 177.5(4) . . . . ?
C11 C12 C13 C14 -2.1(6) . . . . ?
C24 O3 C20 C19 0.1(6) . . . . ?
C24 O3 C20 C21 179.8(4) . . . . ?
C18 C19 C20 O3 -178.8(4) . . . . ?
C18 C19 C20 C21 1.6(6) . . . . ?
C11 C10 C9 C14 -0.8(6) . . . . ?
C11 C10 C9 P1 169.2(3) . . . . ?
C1 P1 C9 C10 112.7(3) . . . . ?
C17 P1 C9 C10 0.5(4) . . . . ?
Pd1 P1 C9 C10 -122.3(3) . . . . ?
C1 P1 C9 C14 -77.6(4) . . . . ?
C17 P1 C9 C14 170.2(3) . . . . ?
Pd1 P1 C9 C14 47.4(3) . . . . ?
C17 C22 C21 C20 -0.8(6) . . . . ?
C23 C22 C21 C20 177.9(4) . . . . ?
O3 C20 C21 C22 179.7(4) . . . . ?
C19 C20 C21 C22 -0.6(6) . . . . ?
C1 C2 C3 C4 -0.6(6) . . . . ?
C1 C6 C5 C4 -0.5(6) . . . . ?
C7 C6 C5 C4 178.0(4) . . . . ?
C12 C13 C14 C9 0.2(6) . . . . ?
C12 C13 C14 C15 -178.0(4) . . . . ?
C10 C9 C14 C13 1.2(6) . . . . ?
P1 C9 C14 C13 -168.6(3) . . . . ?
C10 C9 C14 C15 179.3(4) . . . . ?
P1 C9 C14 C15 9.6(6) . . . . ?
C8 O1 C4 C3 5.7(7) . . . . ?
C8 O1 C4 C5 -175.2(4) . . . . ?
C2 C3 C4 O1 -179.9(4) . . . . ?
C2 C3 C4 C5 1.0(6) . . . . ?
C6 C5 C4 O1 -179.7(4) . . . . ?
C6 C5 C4 C3 -0.5(7) . . . . ?
